data_2214459
loop_
_publ_author_name
'Zhou, Xiao-Li'
'Wang, Li-Ping'
'Meng, Xiang-Ru'
'Ng, Seik Weng'

_publ_section_title
Di-\m-chlorido-bis[2,2'-(propane-1,3-diyl)bis(2<i>H</i>-benzotriazole)-\k^2^<i>N</i>^1^,<i>N</i>^1'^]copper(I)]
_journal_coeditor_code XU2279
_journal_issue 7
_journal_name_full 'Acta Crystallographica Section E'
_journal_page_first m1995
_journal_page_last m1995
_journal_paper_doi 10.1107/S1600536807030449
_journal_volume 63
_journal_year 2007
_chemical_formula_iupac '[Cu2 Cl2 (C15 H14 N6)2]'
_chemical_formula_moiety 'C30 H28 Cl2 Cu2 N12'
_chemical_formula_sum 'C30 H28 Cl2 Cu2 N12'
_chemical_formula_weight 754.62
_chemical_name_systematic
;
Di-\m-chlorido-bis[2,2'-(propane-1,3-diyl)bis(2H-benzotriazole)-\
\k^2^N^1^,N^1'^]copper(I)]
;
_space_group_IT_number 14
_symmetry_cell_setting monoclinic
_symmetry_space_group_name_Hall '-P 2yn'
_symmetry_space_group_name_H-M 'P 1 21/n 1'
_atom_sites_solution_hydrogens geom
_atom_sites_solution_primary direct
_atom_sites_solution_secondary difmap
_audit_creation_method SHELXL-97
_cell_angle_alpha 90.00
_cell_angle_beta 106.401(4)
_cell_angle_gamma 90.00
_cell_formula_units_Z 2
_cell_length_a 9.886(3)
_cell_length_b 10.055(3)
_cell_length_c 15.876(4)
_cell_measurement_reflns_used 3803
_cell_measurement_temperature 295(2)
_cell_measurement_theta_max 27.9
_cell_measurement_theta_min 2.1
_cell_volume 1513.9(7)
_computing_cell_refinement CrystalClear
_computing_data_collection 'CrystalClear (Rigaku/MSC, 2006)'
_computing_data_reduction CrystalClear
_computing_molecular_graphics 'X-SEED (Barbour, 2001)'
_computing_publication_material 'publCIF (Westrip, 2007)'
_computing_structure_refinement 'SHELXL97 (Sheldrick, 1997)'
_computing_structure_solution 'SHELXS97 (Sheldrick, 1997)'
_diffrn_ambient_temperature 295(2)
_diffrn_measured_fraction_theta_full 0.99
_diffrn_measured_fraction_theta_max 0.99
_diffrn_measurement_device_type 'Rigaku Saturn'
_diffrn_measurement_method \w
_diffrn_radiation_monochromator graphite
_diffrn_radiation_source 'fine-focus sealed tube'
_diffrn_radiation_type MoK\a
_diffrn_radiation_wavelength 0.71073
_diffrn_reflns_av_R_equivalents 0.033
_diffrn_reflns_av_sigmaI/netI 0.020
_diffrn_reflns_limit_h_max 12
_diffrn_reflns_limit_h_min -13
_diffrn_reflns_limit_k_max 13
_diffrn_reflns_limit_k_min -12
_diffrn_reflns_limit_l_max 20
_diffrn_reflns_limit_l_min -20
_diffrn_reflns_number 17855
_diffrn_reflns_theta_full 27.9
_diffrn_reflns_theta_max 27.9
_diffrn_reflns_theta_min 2.8
_diffrn_standards_decay_% 0
_diffrn_standards_interval_count 0
_diffrn_standards_interval_time 0
_diffrn_standards_number 0
_exptl_absorpt_coefficient_mu 1.627
_exptl_absorpt_correction_T_max 0.748
_exptl_absorpt_correction_T_min 0.592
_exptl_absorpt_correction_type multi-scan
_exptl_absorpt_process_details '(CrystalClear; Rigaku/MSC, 2006)'
_exptl_crystal_colour Yellow
_exptl_crystal_density_diffrn 1.655
_exptl_crystal_density_method 'not measured'
_exptl_crystal_description Prism
_exptl_crystal_F_000 768
_exptl_crystal_size_max 0.23
_exptl_crystal_size_mid 0.20
_exptl_crystal_size_min 0.19
_refine_diff_density_max 0.59
_refine_diff_density_min -0.81
_refine_ls_extinction_method none
_refine_ls_goodness_of_fit_ref 1.057
_refine_ls_hydrogen_treatment constr
_refine_ls_matrix_type full
_refine_ls_number_parameters 208
_refine_ls_number_reflns 3592
_refine_ls_number_restraints 0
_refine_ls_restrained_S_all 1.057
_refine_ls_R_factor_all 0.038
_refine_ls_R_factor_gt 0.036
_refine_ls_shift/su_max 0.001
_refine_ls_shift/su_mean 0.000
_refine_ls_structure_factor_coef Fsqd
_refine_ls_weighting_details 'calc w=1/[\s^2^(Fo^2^)+(0.0602P)^2^+0.7057P] where P=(Fo^2^+2Fc^2^)/3'
_refine_ls_weighting_scheme calc
_refine_ls_wR_factor_gt 0.102
_refine_ls_wR_factor_ref 0.104
_reflns_number_gt 3425
_reflns_number_total 3592
_reflns_threshold_expression I>2\s(I)
_cod_data_source_file xu2279.cif
_cod_data_source_block I
_cod_depositor_comments
;
The following automatic conversions were performed:
'_symmetry_cell_setting' value 'Monoclinic' changed to 'monoclinic'
according to '/home/saulius/struct/CIF-dictionaries/cif_core.dic'
dictionary named 'cif_core.dic' version 2.4.1 from
2010-06-29.

'_exptl_absorpt_correction_type' value 'Multi-scan' changed
to 'multi-scan' according to
'/home/saulius/struct/CIF-dictionaries/cif_core.dic' dictionary named
'cif_core.dic' version 2.4.1 from 2010-06-29.

Automatic conversion script
Id: cif_fix_enum 1527 2010-12-29 10:47:43Z saulius 

The following automatic conversions were performed:

'_symmetry_cell_setting' value 'Monoclinic' changed to 'monoclinic'
according to /home/saulius/struct/CIF-dictionaries/cif_core.dic
dictionary named 'cif_core.dic' version 2.4.1 from
2010-06-29.

'_exptl_absorpt_correction_type' value 'Multi-scan'
changed to 'multi-scan' according to
/home/saulius/struct/CIF-dictionaries/cif_core.dic dictionary named
'cif_core.dic' version 2.4.1 from 2010-06-29.

Automatic conversion script
Id: cif_fix_values 1715 2011-07-08 13:25:40Z adriana 
;
_cod_original_cell_volume 1514.0(7)
_cod_original_sg_symbol_H-M 'P 21/n'
_cod_database_code 2214459
_cod_database_fobs_code 2214459

loop_
_symmetry_equiv_pos_as_xyz
'x, y, z'
'-x+1/2, y+1/2, -z+1/2'
'-x, -y, -z'
'x-1/2, -y-1/2, z-1/2'

loop_
_atom_site_type_symbol
_atom_site_label
_atom_site_fract_x
_atom_site_fract_y
_atom_site_fract_z
_atom_site_U_iso_or_equiv
_atom_site_adp_type
_atom_site_calc_flag
_atom_site_refinement_flags
_atom_site_occupancy
Cu Cu1 0.37039(3) 0.44465(3) 0.431367(18) 0.04155(11) Uani d . 1
Cl Cl1 0.53996(5) 0.58239(5) 0.40490(3) 0.03700(13) Uani d . 1
N N1 0.16588(17) 0.50352(17) 0.40525(10) 0.0339(3) Uani d . 1
N N2 0.06485(18) 0.42252(17) 0.41610(11) 0.0364(4) Uani d . 1
N N3 -0.06712(19) 0.4634(2) 0.38526(13) 0.0444(4) Uani d . 1
N N4 0.38999(18) 0.25130(16) 0.39053(11) 0.0352(3) Uani d . 1
N N5 0.29088(18) 0.16622(17) 0.34729(10) 0.0366(3) Uani d . 1
N N6 0.3327(2) 0.04471(17) 0.33617(13) 0.0431(4) Uani d . 1
C C1 0.0923(2) 0.6102(2) 0.36354(12) 0.0348(4) Uani d . 1
C C2 0.1380(2) 0.7295(2) 0.33471(13) 0.0412(4) Uani d . 1
H H2 0.2333 0.7481 0.3440 0.049 Uiso calc R 1
C C3 0.0357(3) 0.8171(2) 0.29235(15) 0.0504(5) Uani d . 1
H H3 0.0623 0.8968 0.2719 0.060 Uiso calc R 1
C C4 -0.1112(3) 0.7899(3) 0.27846(16) 0.0568(6) Uani d . 1
H H4 -0.1773 0.8517 0.2484 0.068 Uiso calc R 1
C C5 -0.1564(3) 0.6767(3) 0.30800(16) 0.0537(6) Uani d . 1
H H5 -0.2518 0.6605 0.3002 0.064 Uiso calc R 1
C C6 -0.0523(2) 0.5844(2) 0.35115(14) 0.0401(4) Uani d . 1
C C7 0.0958(2) 0.2884(2) 0.45160(13) 0.0398(4) Uani d . 1
H H7A 0.0414 0.2703 0.4925 0.048 Uiso calc R 1
H H7B 0.1951 0.2816 0.4832 0.048 Uiso calc R 1
C C8 0.0595(2) 0.1869(2) 0.37756(14) 0.0425(4) Uani d . 1
H H8A -0.0402 0.1937 0.3471 0.051 Uiso calc R 1
H H8B 0.0767 0.0984 0.4026 0.051 Uiso calc R 1
C C9 0.1437(2) 0.2046(2) 0.31134(13) 0.0398(4) Uani d . 1
H H9A 0.1014 0.1511 0.2598 0.048 Uiso calc R 1
H H9B 0.1391 0.2970 0.2931 0.048 Uiso calc R 1
C C10 0.4737(2) 0.04905(19) 0.37568(14) 0.0390(4) Uani d . 1
C C11 0.5774(3) -0.0498(2) 0.38292(17) 0.0509(6) Uani d . 1
H H11 0.5546 -0.1354 0.3613 0.061 Uiso calc R 1
C C12 0.7128(3) -0.0132(3) 0.42332(16) 0.0509(5) Uani d . 1
H H12 0.7843 -0.0754 0.4286 0.061 Uiso calc R 1
C C13 0.7485(2) 0.1159(2) 0.45750(16) 0.0474(5) Uani d . 1
H H13 0.8425 0.1354 0.4850 0.057 Uiso calc R 1
C C14 0.6498(2) 0.2130(2) 0.45152(15) 0.0429(4) Uani d . 1
H H14 0.6740 0.2978 0.4742 0.052 Uiso calc R 1
C C15 0.5096(2) 0.17771(19) 0.40924(12) 0.0348(4) Uani d . 1

loop_
_atom_site_aniso_label
_atom_site_aniso_U_11
_atom_site_aniso_U_22
_atom_site_aniso_U_33
_atom_site_aniso_U_12
_atom_site_aniso_U_13
_atom_site_aniso_U_23
Cu1 0.03493(17) 0.03753(17) 0.04959(18) -0.00308(9) 0.00770(12) -0.00336(10)
Cl1 0.0374(2) 0.0393(2) 0.0299(2) -0.01079(18) 0.00249(17) 0.00473(17)
N1 0.0309(8) 0.0358(8) 0.0344(8) -0.0022(6) 0.0080(6) -0.0020(6)
N2 0.0313(8) 0.0411(9) 0.0367(8) -0.0042(7) 0.0093(6) -0.0022(7)
N3 0.0321(9) 0.0526(11) 0.0486(10) -0.0010(8) 0.0115(8) -0.0040(8)
N4 0.0374(8) 0.0316(8) 0.0344(8) -0.0036(6) 0.0064(6) -0.0065(6)
N5 0.0399(9) 0.0339(8) 0.0335(7) -0.0058(7) 0.0063(6) -0.0061(6)
N6 0.0503(11) 0.0310(8) 0.0444(9) -0.0062(7) 0.0073(8) -0.0058(7)
C1 0.0350(9) 0.0379(10) 0.0295(8) 0.0014(8) 0.0060(7) -0.0053(7)
C2 0.0478(11) 0.0374(10) 0.0380(10) 0.0001(9) 0.0115(8) -0.0031(8)
C3 0.0694(16) 0.0388(11) 0.0416(11) 0.0080(10) 0.0134(10) -0.0009(9)
C4 0.0585(14) 0.0567(14) 0.0488(12) 0.0221(12) 0.0049(11) -0.0015(11)
C5 0.0389(11) 0.0632(15) 0.0533(13) 0.0137(11) 0.0038(10) -0.0044(11)
C6 0.0341(10) 0.0472(11) 0.0374(10) 0.0032(8) 0.0077(8) -0.0065(8)
C7 0.0425(11) 0.0401(10) 0.0370(9) -0.0067(8) 0.0114(8) 0.0033(8)
C8 0.0383(10) 0.0421(11) 0.0445(10) -0.0086(9) 0.0076(8) -0.0023(9)
C9 0.0382(10) 0.0445(11) 0.0317(9) -0.0064(8) 0.0019(7) -0.0062(8)
C10 0.0486(12) 0.0297(9) 0.0366(9) -0.0023(8) 0.0088(8) -0.0011(7)
C11 0.0640(15) 0.0319(10) 0.0518(13) 0.0067(10) 0.0082(11) -0.0037(9)
C12 0.0564(14) 0.0431(12) 0.0510(12) 0.0149(11) 0.0112(11) 0.0020(10)
C13 0.0411(11) 0.0490(13) 0.0496(12) 0.0023(10) 0.0086(9) -0.0012(10)
C14 0.0416(11) 0.0369(10) 0.0471(11) -0.0024(8) 0.0073(9) -0.0069(8)
C15 0.0403(10) 0.0323(9) 0.0314(8) -0.0011(8) 0.0093(7) -0.0026(7)

loop_
_atom_type_symbol
_atom_type_description
_atom_type_scat_dispersion_real
_atom_type_scat_dispersion_imag
_atom_type_scat_source
C C 0.0033 0.0016 'International Tables Vol C Tables 4.2.6.8 and 6.1.1.4'
H H 0.0000 0.0000 'International Tables Vol C Tables 4.2.6.8 and 6.1.1.4'
N N 0.0061 0.0033 'International Tables Vol C Tables 4.2.6.8 and 6.1.1.4'
Cl Cl 0.1484 0.1585 'International Tables Vol C Tables 4.2.6.8 and 6.1.1.4'
Cu Cu 0.3201 1.2651 'International Tables Vol C Tables 4.2.6.8 and 6.1.1.4'

loop_
_geom_angle_atom_site_label_1
_geom_angle_atom_site_label_2
_geom_angle_atom_site_label_3
_geom_angle_site_symmetry_3
_geom_angle
_geom_angle_publ_flag
N1 Cu1 N4 . 112.58(7) yes
N1 Cu1 Cl1 . 121.38(5) yes
N1 Cu1 Cl1 3_666 106.40(5) yes
N4 Cu1 Cl1 . 111.68(5) yes
N4 Cu1 Cl1 3_666 100.66(5) yes
Cl1 Cu1 Cl1 3_666 101.04(2) yes
Cu1 Cl1 Cu1 3_666 78.957(19) ?
N2 N1 C1 . 103.12(16) ?
N2 N1 Cu1 . 122.15(13) ?
C1 N1 Cu1 . 133.93(14) ?
N3 N2 N1 . 117.21(17) ?
N3 N2 C7 . 120.49(17) ?
N1 N2 C7 . 121.96(17) ?
N2 N3 C6 . 102.74(17) ?
N5 N4 C15 . 103.35(16) ?
N5 N4 Cu1 . 129.87(13) ?
C15 N4 Cu1 . 126.57(13) ?
N6 N5 N4 . 116.77(17) ?
N6 N5 C9 . 120.65(17) ?
N4 N5 C9 . 122.56(17) ?
N5 N6 C10 . 103.20(16) ?
N1 C1 C2 . 131.01(19) ?
N1 C1 C6 . 107.76(18) ?
C2 C1 C6 . 121.2(2) ?
C3 C2 C1 . 116.7(2) ?
C3 C2 H2 . 121.6 ?
C1 C2 H2 . 121.6 ?
C2 C3 C4 . 122.0(2) ?
C2 C3 H3 . 119.0 ?
C4 C3 H3 . 119.0 ?
C5 C4 C3 . 121.8(2) ?
C5 C4 H4 . 119.1 ?
C3 C4 H4 . 119.1 ?
C4 C5 C6 . 117.0(2) ?
C4 C5 H5 . 121.5 ?
C6 C5 H5 . 121.5 ?
N3 C6 C1 . 109.17(19) ?
N3 C6 C5 . 129.6(2) ?
C1 C6 C5 . 121.2(2) ?
N2 C7 C8 . 110.08(17) ?
N2 C7 H7A . 109.6 ?
C8 C7 H7A . 109.6 ?
N2 C7 H7B . 109.6 ?
C8 C7 H7B . 109.6 ?
H7A C7 H7B . 108.2 ?
C7 C8 C9 . 113.52(17) ?
C7 C8 H8A . 108.9 ?
C9 C8 H8A . 108.9 ?
C7 C8 H8B . 108.9 ?
C9 C8 H8B . 108.9 ?
H8A C8 H8B . 107.7 ?
N5 C9 C8 . 112.22(17) ?
N5 C9 H9A . 109.2 ?
C8 C9 H9A . 109.2 ?
N5 C9 H9B . 109.2 ?
C8 C9 H9B . 109.2 ?
H9A C9 H9B . 107.9 ?
N6 C10 C15 . 108.71(18) ?
N6 C10 C11 . 130.0(2) ?
C15 C10 C11 . 121.2(2) ?
C12 C11 C10 . 116.3(2) ?
C12 C11 H11 . 121.9 ?
C10 C11 H11 . 121.9 ?
C11 C12 C13 . 122.4(2) ?
C11 C12 H12 . 118.8 ?
C13 C12 H12 . 118.8 ?
C14 C13 C12 . 122.3(2) ?
C14 C13 H13 . 118.8 ?
C12 C13 H13 . 118.8 ?
C13 C14 C15 . 116.2(2) ?
C13 C14 H14 . 121.9 ?
C15 C14 H14 . 121.9 ?
N4 C15 C14 . 130.47(19) ?
N4 C15 C10 . 107.97(18) ?
C14 C15 C10 . 121.54(19) ?

loop_
_geom_bond_atom_site_label_1
_geom_bond_atom_site_label_2
_geom_bond_site_symmetry_2
_geom_bond_distance
_geom_bond_publ_flag
Cu1 N1 . 2.034(2) yes
Cu1 N4 . 2.076(2) yes
Cu1 Cl1 . 2.3028(7) yes
Cu1 Cl1 3_666 2.5131(8) yes
Cl1 Cu1 3_666 2.5131(8) ?
N1 N2 . 1.337(2) ?
N1 C1 . 1.359(3) ?
N2 N3 . 1.323(3) ?
N2 C7 . 1.460(3) ?
N3 C6 . 1.356(3) ?
N4 N5 . 1.335(2) ?
N4 C15 . 1.355(3) ?
N5 N6 . 1.318(2) ?
N5 C9 . 1.457(3) ?
N6 C10 . 1.358(3) ?
C1 C2 . 1.404(3) ?
C1 C6 . 1.411(3) ?
C2 C3 . 1.366(3) ?
C2 H2 . 0.9300 ?
C3 C4 . 1.433(4) ?
C3 H3 . 0.9300 ?
C4 C5 . 1.354(4) ?
C4 H4 . 0.9300 ?
C5 C6 . 1.411(3) ?
C5 H5 . 0.9300 ?
C7 C8 . 1.521(3) ?
C7 H7A . 0.9700 ?
C7 H7B . 0.9700 ?
C8 C9 . 1.524(3) ?
C8 H8A . 0.9700 ?
C8 H8B . 0.9700 ?
C9 H9A . 0.9700 ?
C9 H9B . 0.9700 ?
C10 C15 . 1.406(3) ?
C10 C11 . 1.409(3) ?
C11 C12 . 1.361(4) ?
C11 H11 . 0.9300 ?
C12 C13 . 1.413(4) ?
C12 H12 . 0.9300 ?
C13 C14 . 1.365(3) ?
C13 H13 . 0.9300 ?
C14 C15 . 1.405(3) ?
C14 H14 . 0.9300 ?

loop_
_geom_torsion_atom_site_label_1
_geom_torsion_atom_site_label_2
_geom_torsion_atom_site_label_3
_geom_torsion_atom_site_label_4
_geom_torsion_site_symmetry_1
_geom_torsion_site_symmetry_4
_geom_torsion
N1 Cu1 Cl1 Cu1 . 3_666 117.13(6)
N4 Cu1 Cl1 Cu1 . 3_666 -106.28(5)
Cl1 Cu1 Cl1 Cu1 3_666 3_666 0.0
N4 Cu1 N1 N2 . . 40.36(16)
Cl1 Cu1 N1 N2 . . 176.60(12)
Cl1 Cu1 N1 N2 3_666 . -68.98(14)
N4 Cu1 N1 C1 . . -127.53(17)
Cl1 Cu1 N1 C1 . . 8.7(2)
Cl1 Cu1 N1 C1 3_666 . 123.13(17)
C1 N1 N2 N3 . . 0.7(2)
Cu1 N1 N2 N3 . . -170.33(14)
C1 N1 N2 C7 . . 174.18(17)
Cu1 N1 N2 C7 . . 3.1(2)
N1 N2 N3 C6 . . -0.6(2)
C7 N2 N3 C6 . . -174.12(18)
N1 Cu1 N4 N5 . . 3.63(19)
Cl1 Cu1 N4 N5 . . -136.92(15)
Cl1 Cu1 N4 N5 3_666 . 116.54(16)
N1 Cu1 N4 C15 . . -170.15(15)
Cl1 Cu1 N4 C15 . . 49.30(17)
Cl1 Cu1 N4 C15 3_666 . -57.23(16)
C15 N4 N5 N6 . . 0.4(2)
Cu1 N4 N5 N6 . . -174.49(14)
C15 N4 N5 C9 . . -177.89(17)
Cu1 N4 N5 C9 . . 7.2(3)
N4 N5 N6 C10 . . -0.2(2)
C9 N5 N6 C10 . . 178.15(17)
N2 N1 C1 C2 . . 179.3(2)
Cu1 N1 C1 C2 . . -11.2(3)
N2 N1 C1 C6 . . -0.6(2)
Cu1 N1 C1 C6 . . 168.93(14)
N1 C1 C2 C3 . . 178.5(2)
C6 C1 C2 C3 . . -1.7(3)
C1 C2 C3 C4 . . 0.6(3)
C2 C3 C4 C5 . . 1.1(4)
C3 C4 C5 C6 . . -1.7(4)
N2 N3 C6 C1 . . 0.2(2)
N2 N3 C6 C5 . . 179.3(2)
N1 C1 C6 N3 . . 0.3(2)
C2 C1 C6 N3 . . -179.66(18)
N1 C1 C6 C5 . . -178.99(19)
C2 C1 C6 C5 . . 1.1(3)
C4 C5 C6 N3 . . -178.5(2)
C4 C5 C6 C1 . . 0.6(3)
N3 N2 C7 C8 . . 72.4(2)
N1 N2 C7 C8 . . -100.8(2)
N2 C7 C8 C9 . . 61.2(2)
N6 N5 C9 C8 . . 93.2(2)
N4 N5 C9 C8 . . -88.6(2)
C7 C8 C9 N5 . . 71.6(2)
N5 N6 C10 C15 . . -0.1(2)
N5 N6 C10 C11 . . -177.7(2)
N6 C10 C11 C12 . . 176.9(2)
C15 C10 C11 C12 . . -0.5(3)
C10 C11 C12 C13 . . 0.9(4)
C11 C12 C13 C14 . . -0.7(4)
C12 C13 C14 C15 . . 0.0(4)
N5 N4 C15 C14 . . 177.8(2)
Cu1 N4 C15 C14 . . -7.1(3)
N5 N4 C15 C10 . . -0.4(2)
Cu1 N4 C15 C10 . . 174.66(13)
C13 C14 C15 N4 . . -177.6(2)
C13 C14 C15 C10 . . 0.4(3)
N6 C10 C15 N4 . . 0.4(2)
C11 C10 C15 N4 . . 178.2(2)
N6 C10 C15 C14 . . -178.04(19)
C11 C10 C15 C14 . . -0.2(3)
